data_4312328
loop_
_publ_author_name
'Lat\'evi M. Lawson Daku'
'Jacques P\'ecaut'
'Alix Lenormand-Foucaut'
'B\'eatrice Vieux-Melchior'
'Peter Iveson'
'Jeanne Jordanov'

_publ_section_title
;
 Investigation of the Reduced High-Potential Iron-Sulfur Protein from
 Chromatium vinosumand Relevant Model Compounds: A Unified Picture of the
 Electronic Structure of [Fe4S4]2+ Systems through Magnetic and Optical
 Studies
;
_journal_name_full 'Inorganic Chemistry'
_journal_page_first 6824
_journal_page_last 6850
_journal_paper_doi 10.1021/ic034494n
_journal_volume 42
_journal_year 2003
_chemical_formula_sum 'C88.5 H95 Fe4 N2 O S8'
_chemical_formula_weight 1682.55
_chemical_name_systematic
;
 ?
;
_space_group_IT_number 54
_symmetry_cell_setting orthorhombic
_symmetry_space_group_name_Hall '-P 2a 2ac'
_symmetry_space_group_name_H-M 'P c c a'
_atom_sites_solution_hydrogens geom
_atom_sites_solution_primary direct
_atom_sites_solution_secondary difmap
_audit_creation_method SHELXL-97
_cell_angle_alpha 90.00
_cell_angle_beta 90.00
_cell_angle_gamma 90.00
_cell_formula_units_Z 8
_cell_length_a 40.242(2)
_cell_length_b 19.4218(11)
_cell_length_c 22.3155(13)
_cell_measurement_temperature 293(2)
_cell_volume 17441.2(17)
_computing_cell_refinement 'Bruker SMART'
_computing_data_collection 'Bruker SMART'
_computing_data_reduction 'Bruker SHELXTL'
_computing_molecular_graphics 'Bruker SHELXTL'
_computing_publication_material 'Bruker SHELXTL'
_computing_structure_refinement 'SHELXL-97 (Sheldrick, 1997)'
_computing_structure_solution 'SHELXS-97 (Sheldrick, 1990)'
_diffrn_ambient_temperature 293(2)
_diffrn_measured_fraction_theta_full 0.991
_diffrn_measured_fraction_theta_max 0.991
_diffrn_measurement_device_type 'CCD area detector'
_diffrn_measurement_method 'phi and omega scans'
_diffrn_radiation_monochromator graphite
_diffrn_radiation_source 'fine-focus sealed tube'
_diffrn_radiation_type MoK\a
_diffrn_radiation_wavelength 0.71073
_diffrn_reflns_av_R_equivalents 0.1031
_diffrn_reflns_av_sigmaI/netI 0.0957
_diffrn_reflns_limit_h_max 38
_diffrn_reflns_limit_h_min -44
_diffrn_reflns_limit_k_max 21
_diffrn_reflns_limit_k_min -20
_diffrn_reflns_limit_l_max 23
_diffrn_reflns_limit_l_min -24
_diffrn_reflns_number 59849
_diffrn_reflns_theta_full 23.27
_diffrn_reflns_theta_max 23.27
_diffrn_reflns_theta_min 1.46
_exptl_absorpt_coefficient_mu 0.888
_exptl_absorpt_correction_type none
_exptl_crystal_density_diffrn 1.282
_exptl_crystal_density_method 'not measured'
_exptl_crystal_F_000 7040
_refine_diff_density_max 1.357
_refine_diff_density_min -0.493
_refine_diff_density_rms 0.159
_refine_ls_extinction_method none
_refine_ls_goodness_of_fit_ref 1.422
_refine_ls_hydrogen_treatment mixed
_refine_ls_matrix_type full
_refine_ls_number_parameters 941
_refine_ls_number_reflns 12442
_refine_ls_number_restraints 0
_refine_ls_restrained_S_all 1.422
_refine_ls_R_factor_all 0.1356
_refine_ls_R_factor_gt 0.0927
_refine_ls_shift/su_max 2.895
_refine_ls_shift/su_mean 0.072
_refine_ls_structure_factor_coef Fsqd
_refine_ls_weighting_details 'calc w=1/[\s^2^(Fo^2^)+(0.1000P)^2^+0.0000P] where P=(Fo^2^+2Fc^2^)/3'
_refine_ls_weighting_scheme calc
_refine_ls_wR_factor_gt 0.2484
_refine_ls_wR_factor_ref 0.2636
_reflns_number_gt 8271
_reflns_number_total 12442
_reflns_threshold_expression >2sigma(I)
_cod_data_source_file ic034494nsi20030510_021329.cif
_cod_data_source_block struc
_cod_depositor_comments
;
The following automatic conversions were performed:

'_symmetry_cell_setting' value 'Orthorhombic' changed to
'orthorhombic' according to the built-in table from CIF Core
dictionary named 'cif_core.dic' version 2.4.1 from 2010-06-29.

Automatic conversion script
Id: cif_fix_values 1646 2011-03-28 12:23:43Z adriana 
;
_cod_original_cell_volume 17441.3(17)
_cod_original_formula_sum 'C88.50 H95 Fe4 N2 O S8'
_cod_database_code 4312328

loop_
_symmetry_equiv_pos_as_xyz
'x, y, z'
'-x+1/2, -y, z'
'-x, y, -z+1/2'
'x+1/2, -y, -z+1/2'
'-x, -y, -z'
'x-1/2, y, -z'
'x, -y, z-1/2'
'-x-1/2, y, z-1/2'

loop_
_atom_site_label
_atom_site_type_symbol
_atom_site_fract_x
_atom_site_fract_y
_atom_site_fract_z
_atom_site_U_iso_or_equiv
_atom_site_adp_type
_atom_site_occupancy
_atom_site_symmetry_multiplicity
_atom_site_calc_flag
_atom_site_refinement_flags
_atom_site_disorder_assembly
_atom_site_disorder_group
Fe1 Fe 0.10230(3) 0.17601(6) 0.61134(5) 0.0386(3) Uani 1 1 d . . .
Fe2 Fe 0.10137(3) 0.31285(6) 0.57532(5) 0.0371(3) Uani 1 1 d . . .
Fe3 Fe 0.15004(3) 0.22508(6) 0.53344(5) 0.0360(3) Uani 1 1 d . . .
Fe4 Fe 0.15087(3) 0.26651(6) 0.65042(5) 0.0365(3) Uani 1 1 d . . .
S1 S 0.09435(6) 0.21823(12) 0.51512(10) 0.0425(6) Uani 1 1 d . . .
S2 S 0.09607(6) 0.27046(12) 0.67174(10) 0.0442(6) Uani 1 1 d . . .
S3 S 0.15737(5) 0.15631(11) 0.61672(10) 0.0376(5) Uani 1 1 d . . .
S4 S 0.15622(5) 0.33519(11) 0.56623(10) 0.0378(5) Uani 1 1 d . . .
S5 S 0.07011(6) 0.08034(13) 0.62489(12) 0.0518(7) Uani 1 1 d . . .
S6 S 0.06614(6) 0.40450(13) 0.57050(11) 0.0459(6) Uani 1 1 d . . .
S7 S 0.18973(6) 0.19115(11) 0.46600(10) 0.0396(6) Uani 1 1 d . . .
S8 S 0.19052(5) 0.30836(11) 0.71472(9) 0.0359(5) Uani 1 1 d . . .
C1 C 0.0968(2) 0.0263(5) 0.6669(5) 0.053(3) Uani 1 1 d . . .
C2 C 0.1143(3) -0.0275(5) 0.6373(6) 0.068(3) Uani 1 1 d . . .
C3 C 0.1355(4) -0.0656(8) 0.6734(9) 0.105(5) Uani 1 1 d . . .
H3 H 0.1481 -0.1000 0.6553 0.126 Uiso 1 1 calc R . .
C4 C 0.1390(4) -0.0561(9) 0.7326(10) 0.120(7) Uani 1 1 d . . .
H4 H 0.1532 -0.0848 0.7541 0.144 Uiso 1 1 calc R . .
C5 C 0.1218(4) -0.0038(9) 0.7625(7) 0.106(5) Uani 1 1 d . . .
H5 H 0.1249 0.0047 0.8031 0.127 Uiso 1 1 calc R . .
C6 C 0.0998(3) 0.0349(6) 0.7284(5) 0.067(3) Uani 1 1 d . . .
C7 C 0.1129(3) -0.0430(7) 0.5708(7) 0.079(4) Uani 1 1 d . . .
C8 C 0.1196(3) 0.0056(8) 0.5277(6) 0.086(4) Uani 1 1 d . . .
H8 H 0.1227 0.0516 0.5377 0.103 Uiso 1 1 calc R . .
C9 C 0.1215(4) -0.0164(12) 0.4687(8) 0.150(8) Uani 1 1 d . . .
H9 H 0.1280 0.0160 0.4404 0.180 Uiso 1 1 calc R . .
C10 C 0.1153(6) -0.0762(12) 0.4498(11) 0.163(10) Uani 1 1 d . . .
H10 H 0.1156 -0.0854 0.4089 0.196 Uiso 1 1 calc R . .
C11 C 0.1080(4) -0.1280(11) 0.4902(12) 0.147(10) Uani 1 1 d . . .
H11 H 0.1042 -0.1729 0.4773 0.176 Uiso 1 1 calc R . .
C12 C 0.1063(3) -0.1110(9) 0.5515(9) 0.121(6) Uani 1 1 d . . .
H12 H 0.1009 -0.1447 0.5795 0.145 Uiso 1 1 calc R . .
C13 C 0.0800(3) 0.0867(7) 0.7630(5) 0.078(4) Uani 1 1 d . . .
C14 C 0.0475(4) 0.0788(9) 0.7735(8) 0.130(7) Uani 1 1 d . . .
H14 H 0.0368 0.0399 0.7585 0.156 Uiso 1 1 calc R . .
C15 C 0.0284(5) 0.1281(12) 0.8070(9) 0.166(10) Uani 1 1 d . . .
H15 H 0.0054 0.1235 0.8088 0.200 Uiso 1 1 calc R . .
C16 C 0.0426(6) 0.1791(10) 0.8350(7) 0.129(7) Uani 1 1 d . . .
H16 H 0.0305 0.2074 0.8606 0.155 Uiso 1 1 calc R . .
C17 C 0.0745(7) 0.1893(8) 0.8258(6) 0.117(7) Uani 1 1 d . . .
H17 H 0.0846 0.2270 0.8440 0.140 Uiso 1 1 calc R . .
C18 C 0.0938(4) 0.1471(8) 0.7908(7) 0.095(5) Uani 1 1 d . . .
H18 H 0.1161 0.1577 0.7849 0.114 Uiso 1 1 calc R . .
C21 C 0.0638(2) 0.4142(5) 0.4919(4) 0.042(2) Uani 1 1 d . . .
C22 C 0.0363(2) 0.3869(5) 0.4605(4) 0.049(2) Uani 1 1 d . . .
C23 C 0.0352(3) 0.3883(5) 0.3972(4) 0.056(3) Uani 1 1 d . . .
H23 H 0.0176 0.3685 0.3765 0.067 Uiso 1 1 calc R . .
C24 C 0.0615(3) 0.4204(6) 0.3663(5) 0.070(3) Uani 1 1 d . . .
H24 H 0.0613 0.4211 0.3246 0.084 Uiso 1 1 calc R . .
C25 C 0.0870(3) 0.4505(6) 0.3961(5) 0.061(3) Uani 1 1 d . . .
H25 H 0.1036 0.4730 0.3748 0.073 Uiso 1 1 calc R . .
C26 C 0.0886(2) 0.4478(5) 0.4584(4) 0.046(2) Uani 1 1 d . . .
C27 C 0.0068(2) 0.3559(6) 0.4920(4) 0.049(3) Uani 1 1 d . . .
C28 C -0.0152(3) 0.3981(6) 0.5207(5) 0.076(4) Uani 1 1 d . . .
H28 H -0.0104 0.4449 0.5229 0.091 Uiso 1 1 calc R . .
C29 C -0.0450(3) 0.3744(9) 0.5471(6) 0.088(4) Uani 1 1 d . . .
H29 H -0.0595 0.4037 0.5671 0.106 Uiso 1 1 calc R . .
C30 C -0.0506(3) 0.3089(11) 0.5415(6) 0.099(5) Uani 1 1 d . . .
H30 H -0.0705 0.2922 0.5570 0.119 Uiso 1 1 calc R . .
C31 C -0.0303(5) 0.2633(9) 0.5153(7) 0.117(6) Uani 1 1 d . . .
H31 H -0.0360 0.2169 0.5140 0.141 Uiso 1 1 calc R . .
C32 C 0.0009(3) 0.2871(7) 0.4889(6) 0.096(4) Uani 1 1 d . . .
H32 H 0.0158 0.2568 0.4710 0.115 Uiso 1 1 calc R . .
C33 C 0.1162(3) 0.4877(6) 0.4857(5) 0.056(3) Uani 1 1 d . . .
C34 C 0.1494(3) 0.4765(7) 0.4677(6) 0.077(4) Uani 1 1 d . . .
H34 H 0.1540 0.4396 0.4425 0.093 Uiso 1 1 calc R . .
C35 C 0.1755(4) 0.5187(10) 0.4862(7) 0.097(5) Uani 1 1 d . . .
H35 H 0.1971 0.5108 0.4732 0.117 Uiso 1 1 calc R . .
C36 C 0.1686(4) 0.5699(11) 0.5226(8) 0.110(7) Uani 1 1 d . . .
H36 H 0.1859 0.5990 0.5336 0.133 Uiso 1 1 calc R . .
C37 C 0.1369(4) 0.5837(7) 0.5459(6) 0.095(5) Uani 1 1 d . . .
H37 H 0.1334 0.6194 0.5730 0.114 Uiso 1 1 calc R . .
C38 C 0.1100(3) 0.5397(6) 0.5258(5) 0.072(3) Uani 1 1 d . . .
H38 H 0.0886 0.5467 0.5401 0.086 Uiso 1 1 calc R . .
C41 C 0.2126(2) 0.2659(4) 0.4441(4) 0.043(2) Uani 1 1 d . . .
C42 C 0.2027(2) 0.3017(5) 0.3917(4) 0.044(2) Uani 1 1 d . . .
C43 C 0.2224(3) 0.3545(5) 0.3707(5) 0.066(3) Uani 1 1 d . . .
H43 H 0.2158 0.3789 0.3369 0.079 Uiso 1 1 calc R . .
C44 C 0.2522(3) 0.3720(6) 0.3995(6) 0.077(4) Uani 1 1 d . . .
H44 H 0.2654 0.4073 0.3845 0.092 Uiso 1 1 calc R . .
C45 C 0.2616(3) 0.3371(5) 0.4494(5) 0.064(3) Uani 1 1 d . . .
H45 H 0.2812 0.3499 0.4686 0.077 Uiso 1 1 calc R . .
C46 C 0.2433(2) 0.2832(5) 0.4729(4) 0.047(2) Uani 1 1 d . . .
C47 C 0.1733(2) 0.2842(5) 0.3570(4) 0.043(2) Uani 1 1 d . . .
C48 C 0.1771(3) 0.2649(5) 0.2971(5) 0.058(3) Uani 1 1 d . . .
H48 H 0.1984 0.2610 0.2814 0.070 Uiso 1 1 calc R . .
C49 C 0.1502(4) 0.2513(5) 0.2602(5) 0.073(3) Uani 1 1 d . . .
H49 H 0.1532 0.2398 0.2201 0.088 Uiso 1 1 calc R . .
C50 C 0.1183(3) 0.2554(6) 0.2855(6) 0.077(4) Uani 1 1 d . . .
H50 H 0.0998 0.2462 0.2621 0.092 Uiso 1 1 calc R . .
C51 C 0.1143(3) 0.2731(6) 0.3452(6) 0.072(3) Uani 1 1 d . . .
H51 H 0.0932 0.2741 0.3620 0.086 Uiso 1 1 calc R . .
C52 C 0.1421(2) 0.2896(5) 0.3804(5) 0.051(3) Uani 1 1 d . . .
H52 H 0.1393 0.3043 0.4197 0.061 Uiso 1 1 calc R . .
C53 C 0.2572(2) 0.2479(5) 0.5263(4) 0.045(2) Uani 1 1 d . . .
C54 C 0.2389(2) 0.2378(5) 0.5787(4) 0.048(2) Uani 1 1 d . . .
H54 H 0.2167 0.2511 0.5796 0.058 Uiso 1 1 calc R . .
C55 C 0.2529(2) 0.2085(5) 0.6292(4) 0.051(3) Uani 1 1 d . . .
H55 H 0.2403 0.2023 0.6637 0.061 Uiso 1 1 calc R . .
C56 C 0.2862(3) 0.1883(5) 0.6275(5) 0.063(3) Uani 1 1 d . . .
H56 H 0.2961 0.1686 0.6610 0.076 Uiso 1 1 calc R . .
C57 C 0.3045(3) 0.1980(6) 0.5747(5) 0.064(3) Uani 1 1 d . . .
H57 H 0.3265 0.1835 0.5728 0.077 Uiso 1 1 calc R . .
C58 C 0.2903(3) 0.2284(6) 0.5267(5) 0.060(3) Uani 1 1 d . . .
H58 H 0.3032 0.2365 0.4928 0.072 Uiso 1 1 calc R . .
C61 C 0.1719(2) 0.3038(4) 0.7861(3) 0.033(2) Uani 1 1 d . . .
C62 C 0.1536(2) 0.3603(4) 0.8105(4) 0.036(2) Uani 1 1 d . . .
C63 C 0.1406(2) 0.3553(5) 0.8684(4) 0.042(2) Uani 1 1 d . . .
H63 H 0.1291 0.3924 0.8845 0.051 Uiso 1 1 calc R . .
C64 C 0.1445(2) 0.2972(5) 0.9019(4) 0.050(2) Uani 1 1 d . . .
H64 H 0.1347 0.2943 0.9395 0.060 Uiso 1 1 calc R . .
C65 C 0.1629(2) 0.2424(5) 0.8802(4) 0.049(2) Uani 1 1 d . . .
H65 H 0.1657 0.2031 0.9035 0.059 Uiso 1 1 calc R . .
C66 C 0.1775(2) 0.2463(4) 0.8227(3) 0.036(2) Uani 1 1 d . . .
C67 C 0.1489(2) 0.4270(5) 0.7775(4) 0.040(2) Uani 1 1 d . . .
C68 C 0.1345(2) 0.4317(5) 0.7211(4) 0.052(3) Uani 1 1 d . . .
H68 H 0.1283 0.3918 0.7010 0.063 Uiso 1 1 calc R . .
C69 C 0.1294(3) 0.4939(5) 0.6949(5) 0.063(3) Uani 1 1 d . . .
H69 H 0.1200 0.4961 0.6569 0.075 Uiso 1 1 calc R . .
C70 C 0.1380(3) 0.5530(5) 0.7238(5) 0.059(3) Uani 1 1 d . . .
H70 H 0.1343 0.5952 0.7054 0.070 Uiso 1 1 calc R . .
C71 C 0.1519(3) 0.5510(5) 0.7797(5) 0.055(3) Uani 1 1 d . . .
H71 H 0.1578 0.5915 0.7992 0.066 Uiso 1 1 calc R . .
C72 C 0.1570(2) 0.4881(5) 0.8064(4) 0.044(2) Uani 1 1 d . . .
H72 H 0.1661 0.4864 0.8446 0.052 Uiso 1 1 calc R . .
C73 C 0.2019(2) 0.1903(4) 0.8047(4) 0.037(2) Uani 1 1 d . . .
C74 C 0.2323(2) 0.1907(5) 0.8307(5) 0.057(3) Uani 1 1 d . . .
H74 H 0.2371 0.2239 0.8595 0.069 Uiso 1 1 calc R . .
C75 C 0.2567(3) 0.1418(6) 0.8149(6) 0.069(3) Uani 1 1 d . . .
H75 H 0.2776 0.1436 0.8326 0.083 Uiso 1 1 calc R . .
C76 C 0.2498(3) 0.0923(6) 0.7741(5) 0.069(3) Uani 1 1 d . . .
H76 H 0.2658 0.0602 0.7629 0.082 Uiso 1 1 calc R . .
C77 C 0.2182(3) 0.0905(5) 0.7493(5) 0.071(3) Uani 1 1 d . . .
H77 H 0.2127 0.0552 0.7230 0.085 Uiso 1 1 calc R . .
C78 C 0.1945(3) 0.1401(5) 0.7629(4) 0.054(3) Uani 1 1 d . . .
H78 H 0.1739 0.1396 0.7441 0.065 Uiso 1 1 calc R . .
N101 N 0.2500 0.0000 0.5044(5) 0.061(3) Uani 1 2 d S . .
C111 C 0.2247(3) 0.0384(5) 0.5418(5) 0.072(4) Uani 1 1 d . . .
H11A H 0.2361 0.0744 0.5637 0.087 Uiso 1 1 calc R . .
H11B H 0.2090 0.0604 0.5150 0.087 Uiso 1 1 calc R . .
C112 C 0.2060(4) -0.0040(7) 0.5848(6) 0.090(4) Uani 1 1 d . . .
H11C H 0.1909 0.0247 0.6068 0.135 Uiso 1 1 calc R . .
H11D H 0.2212 -0.0256 0.6122 0.135 Uiso 1 1 calc R . .
H11E H 0.1938 -0.0388 0.5636 0.135 Uiso 1 1 calc R . .
C113 C 0.2338(3) -0.0523(6) 0.4667(5) 0.074(3) Uani 1 1 d . . .
H11F H 0.2224 -0.0849 0.4924 0.088 Uiso 1 1 calc R . .
H11G H 0.2508 -0.0773 0.4448 0.088 Uiso 1 1 calc R . .
C114 C 0.2089(4) -0.0226(7) 0.4221(6) 0.103(5) Uani 1 1 d . . .
H11H H 0.1993 -0.0592 0.3989 0.155 Uiso 1 1 calc R . .
H11I H 0.2200 0.0091 0.3959 0.155 Uiso 1 1 calc R . .
H11J H 0.1916 0.0011 0.4434 0.155 Uiso 1 1 calc R . .
N102 N 0.2500 0.5000 0.6608(5) 0.050(3) Uani 1 2 d S . .
C121 C 0.2519(6) 0.5700(10) 0.6438(9) 0.054(5) Uani 0.50 1 d P . .
C122 C 0.2183(3) 0.6153(6) 0.6650(7) 0.088(4) Uani 1 1 d . . .
C123 C 0.2337(5) 0.4849(11) 0.7250(9) 0.057(6) Uani 0.50 1 d P . .
C124 C 0.2500 0.5000 0.7721(8) 0.130(10) Uani 1 2 d S . .
C125 C 0.2237(6) 0.4548(11) 0.6186(9) 0.055(5) Uani 0.50 1 d P . .
C126 C 0.2370(5) 0.4461(12) 0.5530(9) 0.064(6) Uani 0.50 1 d P . .
C127 C 0.2844(5) 0.4607(12) 0.6576(9) 0.061(6) Uani 0.50 1 d P . .
N103 N 0.0000 0.3950(6) 0.7500 0.065(4) Uani 1 2 d S . .
C131 C -0.0427(15) 0.4170(11) 0.749(3) 0.78(7) Uani 1 1 d . . .
C132 C -0.0244(9) 0.483(2) 0.8020(17) 0.136(13) Uiso 0.50 1 d P . .
C133 C 0.0000 0.3173(11) 0.7500 0.121(8) Uani 1 2 d S . .
C134 C -0.0126(5) 0.2834(14) 0.8150(12) 0.086(8) Uani 0.50 1 d P . .
C135 C -0.0351(16) 0.4124(17) 0.6822(14) 0.23(2) Uani 0.50 1 d P . .
C136 C -0.0591(5) 0.3901(10) 0.7062(9) 0.043(5) Uiso 0.50 1 d P . .
O201 O -0.0091(14) 0.078(3) 0.356(3) 0.19(3) Uani 0.25 1 d P . .
C201 C 0.0205(13) 0.069(3) 0.409(2) 0.090(14) Uiso 0.25 1 d P . .
O202 O -0.0423(6) 0.2762(13) 0.3233(11) 0.056(6) Uiso 0.25 1 d P . .
C202 C -0.0650(7) 0.3390(15) 0.3580(13) 0.024(7) Uiso 0.25 1 d P . .
O301 O 0.0598(10) 0.1184(18) 0.3698(17) 0.110(15) Uani 0.25 1 d P . .
O302 O -0.0300(6) 0.3858(14) 0.2924(12) 0.056(7) Uiso 0.25 1 d P . .

loop_
_atom_site_aniso_label
_atom_site_aniso_U_11
_atom_site_aniso_U_22
_atom_site_aniso_U_33
_atom_site_aniso_U_23
_atom_site_aniso_U_13
_atom_site_aniso_U_12
Fe1 0.0472(8) 0.0361(8) 0.0324(7) 0.0019(6) -0.0006(6) -0.0031(6)
Fe2 0.0425(7) 0.0366(8) 0.0322(7) 0.0053(6) -0.0023(6) 0.0028(6)
Fe3 0.0415(7) 0.0374(8) 0.0291(7) 0.0002(5) -0.0024(6) -0.0007(6)
Fe4 0.0487(8) 0.0317(7) 0.0291(7) 0.0021(5) -0.0059(6) 0.0003(6)
S1 0.0463(14) 0.0488(15) 0.0324(12) -0.0002(11) -0.0070(10) -0.0053(11)
S2 0.0637(16) 0.0378(14) 0.0311(12) 0.0035(10) 0.0056(11) 0.0020(11)
S3 0.0448(13) 0.0325(12) 0.0356(12) 0.0024(10) -0.0057(10) 0.0003(10)
S4 0.0435(13) 0.0350(13) 0.0348(12) 0.0043(10) -0.0013(10) 0.0005(10)
S5 0.0431(14) 0.0486(16) 0.0637(17) 0.0086(12) -0.0024(12) -0.0085(11)
S6 0.0453(14) 0.0499(15) 0.0426(14) 0.0085(11) -0.0004(11) 0.0096(11)
S7 0.0503(14) 0.0322(13) 0.0363(13) 0.0027(10) 0.0037(11) 0.0017(10)
S8 0.0463(13) 0.0334(12) 0.0279(11) -0.0006(9) -0.0016(10) -0.0017(10)
C1 0.052(6) 0.038(6) 0.069(7) 0.009(5) 0.008(5) -0.008(5)
C2 0.044(6) 0.042(7) 0.117(11) 0.031(7) 0.011(7) 0.006(5)
C3 0.085(10) 0.081(11) 0.149(15) 0.024(11) 0.020(11) 0.009(8)
C4 0.097(12) 0.100(14) 0.163(19) 0.068(14) -0.016(13) 0.010(10)
C5 0.117(12) 0.102(13) 0.099(12) 0.046(10) -0.010(10) -0.003(10)
C6 0.069(8) 0.068(8) 0.065(8) 0.028(7) 0.002(7) -0.009(6)
C7 0.061(8) 0.057(8) 0.120(13) -0.037(8) -0.006(8) 0.003(6)
C8 0.072(8) 0.104(12) 0.082(10) -0.032(9) -0.002(7) -0.005(8)
C9 0.130(15) 0.21(2) 0.106(14) -0.089(15) 0.012(11) -0.026(14)
C10 0.22(2) 0.119(18) 0.15(2) -0.088(16) 0.009(18) -0.022(17)
C11 0.094(12) 0.119(17) 0.23(3) -0.128(18) -0.010(14) 0.004(11)
C12 0.068(9) 0.099(12) 0.197(19) -0.061(13) -0.021(11) 0.012(8)
C13 0.080(9) 0.101(11) 0.053(7) 0.019(7) -0.001(7) -0.019(8)
C14 0.091(11) 0.147(16) 0.154(16) -0.074(13) 0.034(11) -0.053(10)
C15 0.140(16) 0.21(2) 0.152(18) -0.080(17) 0.062(14) -0.082(16)
C16 0.161(18) 0.148(18) 0.078(11) -0.024(10) 0.033(12) -0.065(14)
C17 0.24(2) 0.073(10) 0.040(8) -0.005(7) -0.005(11) 0.002(13)
C18 0.103(11) 0.101(12) 0.082(10) 0.048(9) -0.011(9) -0.030(9)
C21 0.043(5) 0.045(6) 0.039(5) 0.006(4) -0.006(5) 0.005(4)
C22 0.045(6) 0.052(6) 0.050(6) 0.007(5) 0.004(5) 0.001(5)
C23 0.064(7) 0.068(7) 0.035(6) 0.005(5) -0.004(5) -0.015(6)
C24 0.076(8) 0.093(9) 0.041(6) 0.011(6) -0.003(6) 0.000(7)
C25 0.058(7) 0.077(8) 0.047(7) 0.020(6) 0.005(6) -0.006(6)
C26 0.033(5) 0.048(6) 0.058(7) 0.015(5) 0.001(5) -0.003(4)
C27 0.039(6) 0.065(7) 0.044(6) 0.014(5) -0.005(5) -0.012(5)
C28 0.072(8) 0.073(8) 0.083(9) 0.022(7) 0.030(7) 0.021(7)
C29 0.066(9) 0.102(12) 0.095(10) 0.038(9) 0.007(7) 0.001(8)
C30 0.045(8) 0.174(19) 0.078(10) 0.000(11) 0.011(7) -0.001(10)
C31 0.136(15) 0.115(14) 0.099(11) 0.024(10) -0.005(11) -0.076(12)
C32 0.099(10) 0.072(10) 0.116(12) -0.007(8) 0.045(9) -0.019(8)
C33 0.055(7) 0.061(7) 0.054(7) 0.024(6) -0.011(6) -0.010(5)
C34 0.051(7) 0.100(10) 0.081(9) 0.053(7) 0.000(6) -0.007(7)
C35 0.072(10) 0.146(16) 0.073(11) 0.050(10) -0.008(8) -0.021(10)
C36 0.073(11) 0.17(2) 0.084(12) 0.080(12) -0.026(9) -0.055(12)
C37 0.132(13) 0.092(11) 0.062(8) 0.032(7) -0.046(9) -0.044(9)
C38 0.083(8) 0.076(9) 0.057(7) 0.029(7) -0.019(6) -0.017(7)
C41 0.054(6) 0.031(5) 0.043(5) -0.006(4) 0.003(5) -0.001(4)
C42 0.048(6) 0.038(6) 0.046(6) 0.010(5) 0.002(5) 0.001(4)
C43 0.075(8) 0.051(7) 0.071(8) 0.023(6) -0.011(6) -0.005(6)
C44 0.071(8) 0.062(8) 0.097(9) 0.030(7) -0.018(7) -0.022(6)
C45 0.067(7) 0.048(7) 0.078(8) 0.002(6) -0.015(6) -0.011(5)
C46 0.053(6) 0.032(5) 0.056(6) -0.007(4) -0.006(5) 0.002(5)
C47 0.048(6) 0.039(6) 0.043(6) 0.014(4) -0.009(5) -0.004(4)
C48 0.077(8) 0.037(6) 0.060(7) 0.016(5) -0.008(6) 0.001(5)
C49 0.110(11) 0.046(7) 0.064(8) -0.007(6) -0.017(8) 0.001(6)
C50 0.071(9) 0.065(8) 0.093(10) 0.018(7) -0.027(8) -0.009(6)
C51 0.067(8) 0.066(8) 0.081(9) 0.026(7) 0.011(7) 0.008(6)
C52 0.048(6) 0.056(7) 0.049(6) 0.014(5) -0.006(5) -0.002(5)
C53 0.046(6) 0.043(6) 0.044(6) -0.007(4) -0.004(5) -0.003(4)
C54 0.053(6) 0.036(6) 0.055(6) -0.006(5) -0.009(5) 0.008(4)
C55 0.052(6) 0.053(6) 0.047(6) -0.011(5) -0.012(5) 0.006(5)
C56 0.068(7) 0.063(7) 0.059(7) -0.004(6) -0.024(6) 0.018(6)
C57 0.056(7) 0.078(8) 0.059(7) 0.007(6) -0.005(6) 0.025(6)
C58 0.057(7) 0.065(7) 0.057(7) 0.003(6) 0.009(5) 0.011(5)
C61 0.046(5) 0.029(5) 0.024(4) -0.005(4) -0.007(4) -0.005(4)
C62 0.041(5) 0.039(5) 0.028(5) -0.008(4) -0.010(4) -0.001(4)
C63 0.034(5) 0.054(6) 0.040(5) -0.014(5) -0.001(4) 0.001(4)
C64 0.051(6) 0.059(7) 0.040(6) 0.005(5) 0.004(5) -0.001(5)
C65 0.064(7) 0.045(6) 0.037(5) 0.011(4) -0.003(5) -0.004(5)
C66 0.043(5) 0.039(5) 0.026(5) 0.000(4) -0.006(4) 0.003(4)
C67 0.043(5) 0.038(5) 0.038(5) -0.009(4) 0.003(4) 0.002(4)
C68 0.070(7) 0.038(6) 0.049(6) -0.003(5) -0.012(5) 0.010(5)
C69 0.091(8) 0.037(6) 0.060(7) -0.001(5) -0.007(6) 0.017(5)
C70 0.072(7) 0.041(6) 0.063(7) -0.001(5) 0.005(6) 0.010(5)
C71 0.071(7) 0.029(6) 0.064(7) -0.017(5) 0.007(6) 0.001(5)
C72 0.045(5) 0.040(6) 0.045(6) -0.006(4) 0.009(5) 0.001(4)
C73 0.057(6) 0.023(5) 0.033(5) 0.007(4) -0.005(4) 0.001(4)
C74 0.057(7) 0.041(6) 0.074(7) -0.001(5) -0.004(6) -0.002(5)
C75 0.050(7) 0.048(7) 0.109(10) 0.005(7) 0.003(7) 0.004(5)
C76 0.086(9) 0.044(7) 0.075(8) 0.008(6) 0.005(7) 0.018(6)
C77 0.109(10) 0.039(7) 0.064(8) -0.001(5) 0.002(7) 0.011(6)
C78 0.081(8) 0.039(6) 0.041(6) -0.001(5) -0.012(5) 0.018(5)
N101 0.101(10) 0.024(6) 0.057(8) 0.000 0.000 0.017(6)
C111 0.116(10) 0.033(6) 0.068(8) 0.002(5) -0.015(7) 0.024(6)
C112 0.123(11) 0.072(9) 0.076(9) 0.000(7) 0.021(8) 0.047(8)
C113 0.103(9) 0.054(7) 0.064(8) -0.004(6) 0.003(7) -0.007(7)
C114 0.111(11) 0.110(12) 0.089(10) -0.043(9) 0.014(9) -0.042(9)
N102 0.041(6) 0.073(9) 0.037(6) 0.000 0.000 0.006(6)
C121 0.074(15) 0.036(12) 0.053(13) 0.022(10) 0.012(12) -0.023(11)
C122 0.083(9) 0.040(7) 0.141(12) 0.019(7) -0.022(8) 0.023(6)
C123 0.068(13) 0.063(14) 0.039(12) 0.003(10) 0.032(11) 0.001(11)
C124 0.099(16) 0.26(3) 0.032(11) 0.000 0.000 0.083(17)
C125 0.069(15) 0.052(13) 0.043(12) -0.020(10) 0.002(11) -0.021(11)
C126 0.068(14) 0.071(15) 0.052(13) -0.028(11) 0.013(11) -0.008(11)
C127 0.050(13) 0.079(16) 0.053(13) -0.011(11) 0.017(10) 0.009(11)
N103 0.070(8) 0.046(8) 0.080(10) 0.000 0.023(7) 0.000
C131 0.97(10) 0.035(13) 1.34(13) 0.00(3) 1.09(11) 0.00(3)
C133 0.15(2) 0.075(15) 0.14(2) 0.000 0.028(17) 0.000
C134 0.043(13) 0.10(2) 0.12(2) 0.044(16) 0.029(13) 0.021(12)
C135 0.54(7) 0.08(2) 0.08(2) 0.016(16) 0.15(3) 0.07(3)
O201 0.20(5) 0.10(4) 0.27(7) -0.02(4) 0.12(5) -0.07(3)
O301 0.13(3) 0.08(3) 0.12(3) -0.03(2) 0.02(3) -0.09(2)

loop_
_atom_type_symbol
_atom_type_description
_atom_type_scat_dispersion_real
_atom_type_scat_dispersion_imag
_atom_type_scat_source
C C 0.0033 0.0016 'International Tables Vol C Tables 4.2.6.8 and 6.1.1.4'
H H 0.0000 0.0000 'International Tables Vol C Tables 4.2.6.8 and 6.1.1.4'
N N 0.0061 0.0033 'International Tables Vol C Tables 4.2.6.8 and 6.1.1.4'
O O 0.0106 0.0060 'International Tables Vol C Tables 4.2.6.8 and 6.1.1.4'
S S 0.1246 0.1234 'International Tables Vol C Tables 4.2.6.8 and 6.1.1.4'
Fe Fe 0.3463 0.8444 'International Tables Vol C Tables 4.2.6.8 and 6.1.1.4'

loop_
_geom_angle_atom_site_label_1
_geom_angle_atom_site_label_2
_geom_angle_atom_site_label_3
_geom_angle
_geom_angle_site_symmetry_1
_geom_angle_site_symmetry_3
_geom_angle_publ_flag
S3 Fe1 S5 114.36(10) . . ?
S3 Fe1 S2 102.26(10) . . ?
S5 Fe1 S2 120.76(11) . . ?
S3 Fe1 S1 104.17(9) . . ?
S5 Fe1 S1 109.37(10) . . ?
S2 Fe1 S1 104.27(10) . . ?
S3 Fe1 Fe3 53.66(7) . . ?
S5 Fe1 Fe3 139.33(9) . . ?
S2 Fe1 Fe3 99.80(8) . . ?
S1 Fe1 Fe3 52.50(7) . . ?
S3 Fe1 Fe4 52.88(7) . . ?
S5 Fe1 Fe4 150.98(9) . . ?
S2 Fe1 Fe4 51.95(7) . . ?
S1 Fe1 Fe4 99.46(8) . . ?
Fe3 Fe1 Fe4 59.21(4) . . ?
S3 Fe1 Fe2 101.03(7) . . ?
S5 Fe1 Fe2 143.99(9) . . ?
S2 Fe1 Fe2 53.29(7) . . ?
S1 Fe1 Fe2 52.56(7) . . ?
Fe3 Fe1 Fe2 59.78(4) . . ?
Fe4 Fe1 Fe2 59.55(4) . . ?
S4 Fe2 S6 116.99(10) . . ?
S4 Fe2 S1 102.80(9) . . ?
S6 Fe2 S1 121.45(10) . . ?
S4 Fe2 S2 104.00(9) . . ?
S6 Fe2 S2 105.34(10) . . ?
S1 Fe2 S2 104.37(10) . . ?
S4 Fe2 Fe4 53.89(6) . . ?
S6 Fe2 Fe4 137.23(8) . . ?
S1 Fe2 Fe4 100.58(7) . . ?
S2 Fe2 Fe4 52.02(7) . . ?
S4 Fe2 Fe3 52.74(7) . . ?
S6 Fe2 Fe3 155.28(8) . . ?
S1 Fe2 Fe3 52.71(7) . . ?
S2 Fe2 Fe3 99.24(8) . . ?
Fe4 Fe2 Fe3 59.40(4) . . ?
S4 Fe2 Fe1 101.34(7) . . ?
S6 Fe2 Fe1 140.34(8) . . ?
S1 Fe2 Fe1 53.44(7) . . ?
S2 Fe2 Fe1 52.52(7) . . ?
Fe4 Fe2 Fe1 60.09(4) . . ?
Fe3 Fe2 Fe1 59.82(4) . . ?
S4 Fe3 S1 102.71(10) . . ?
S4 Fe3 S7 113.92(9) . . ?
S1 Fe3 S7 123.37(10) . . ?
S4 Fe3 S3 105.73(9) . . ?
S1 Fe3 S3 103.66(9) . . ?
S7 Fe3 S3 105.86(9) . . ?
S4 Fe3 Fe4 54.14(6) . . ?
S1 Fe3 Fe4 101.56(8) . . ?
S7 Fe3 Fe4 134.73(8) . . ?
S3 Fe3 Fe4 53.08(6) . . ?
S4 Fe3 Fe2 52.25(7) . . ?
S1 Fe3 Fe2 53.11(7) . . ?
S7 Fe3 Fe2 153.48(8) . . ?
S3 Fe3 Fe2 100.11(7) . . ?
Fe4 Fe3 Fe2 60.21(4) . . ?
S4 Fe3 Fe1 101.43(7) . . ?
S1 Fe3 Fe1 53.79(7) . . ?
S7 Fe3 Fe1 143.07(8) . . ?
S3 Fe3 Fe1 51.83(6) . . ?
Fe4 Fe3 Fe1 60.56(4) . . ?
Fe2 Fe3 Fe1 60.40(4) . . ?
S2 Fe4 S3 102.31(9) . . ?
S2 Fe4 S8 122.38(9) . . ?
S3 Fe4 S8 117.27(9) . . ?
S2 Fe4 S4 104.03(9) . . ?
S3 Fe4 S4 105.20(9) . . ?
S8 Fe4 S4 103.82(9) . . ?
S2 Fe4 Fe3 101.50(8) . . ?
S3 Fe4 Fe3 53.89(6) . . ?
S8 Fe4 Fe3 135.27(8) . . ?
S4 Fe4 Fe3 52.78(7) . . ?
S2 Fe4 Fe2 53.89(7) . . ?
S3 Fe4 Fe2 100.88(7) . . ?
S8 Fe4 Fe2 140.14(8) . . ?
S4 Fe4 Fe2 52.05(6) . . ?
Fe3 Fe4 Fe2 60.39(4) . . ?
S2 Fe4 Fe1 53.02(7) . . ?
S3 Fe4 Fe1 51.85(7) . . ?
S8 Fe4 Fe1 155.84(8) . . ?
S4 Fe4 Fe1 100.13(7) . . ?
Fe3 Fe4 Fe1 60.23(4) . . ?
Fe2 Fe4 Fe1 60.35(4) . . ?
Fe3 S1 Fe2 74.19(8) . . ?
Fe3 S1 Fe1 73.71(8) . . ?
Fe2 S1 Fe1 73.99(8) . . ?
Fe4 S2 Fe1 75.03(8) . . ?
Fe4 S2 Fe2 74.10(8) . . ?
Fe1 S2 Fe2 74.19(8) . . ?
Fe1 S3 Fe4 75.26(8) . . ?
Fe1 S3 Fe3 74.51(8) . . ?
Fe4 S3 Fe3 73.03(8) . . ?
Fe2 S4 Fe3 75.01(8) . . ?
Fe2 S4 Fe4 74.06(8) . . ?
Fe3 S4 Fe4 73.08(8) . . ?
C1 S5 Fe1 102.0(3) . . ?
C21 S6 Fe2 99.4(3) . . ?
C41 S7 Fe3 107.8(3) . . ?
C61 S8 Fe4 104.6(3) . . ?
C6 C1 C2 120.3(11) . . ?
C6 C1 S5 120.3(9) . . ?
C2 C1 S5 119.4(9) . . ?
C3 C2 C1 115.3(13) . . ?
C3 C2 C7 119.0(13) . . ?
C1 C2 C7 125.6(10) . . ?
C4 C3 C2 124.3(16) . . ?
C3 C4 C5 121.1(16) . . ?
C6 C5 C4 116.6(16) . . ?
C5 C6 C1 122.2(13) . . ?
C5 C6 C13 114.8(13) . . ?
C1 C6 C13 123.1(10) . . ?
C8 C7 C12 117.7(15) . . ?
C8 C7 C2 122.8(11) . . ?
C12 C7 C2 119.4(15) . . ?
C7 C8 C9 117.6(17) . . ?
C10 C9 C8 126(2) . . ?
C9 C10 C11 120(2) . . ?
C10 C11 C12 118.2(17) . . ?
C11 C12 C7 120.4(19) . . ?
C14 C13 C18 113.4(14) . . ?
C14 C13 C6 122.1(13) . . ?
C18 C13 C6 124.4(13) . . ?
C13 C14 C15 122.4(15) . . ?
C16 C15 C14 121.5(19) . . ?
C15 C16 C17 118(2) . . ?
C16 C17 C18 123.4(18) . . ?
C17 C18 C13 120.9(16) . . ?
C22 C21 C26 117.7(8) . . ?
C22 C21 S6 119.5(7) . . ?
C26 C21 S6 122.7(7) . . ?
C23 C22 C21 120.9(9) . . ?
C23 C22 C27 116.6(9) . . ?
C21 C22 C27 122.4(8) . . ?
C22 C23 C24 118.2(10) . . ?
C25 C24 C23 121.3(10) . . ?
C24 C25 C26 120.6(10) . . ?
C25 C26 C21 121.0(9) . . ?
C25 C26 C33 115.2(9) . . ?
C21 C26 C33 123.6(9) . . ?
C32 C27 C28 120.0(10) . . ?
C32 C27 C22 120.5(10) . . ?
C28 C27 C22 119.4(10) . . ?
C27 C28 C29 123.3(13) . . ?
C30 C29 C28 115.4(15) . . ?
C29 C30 C31 125.5(15) . . ?
C30 C31 C32 119.5(15) . . ?
C27 C32 C31 116.1(13) . . ?
C38 C33 C34 118.0(11) . . ?
C38 C33 C26 121.1(10) . . ?
C34 C33 C26 120.7(11) . . ?
C35 C34 C33 122.5(15) . . ?
C36 C35 C34 117.9(16) . . ?
C35 C36 C37 124.6(16) . . ?
C36 C37 C38 116.7(15) . . ?
C33 C38 C37 120.0(13) . . ?
C42 C41 C46 119.8(8) . . ?
C42 C41 S7 118.6(7) . . ?
C46 C41 S7 120.9(7) . . ?
C43 C42 C41 119.0(9) . . ?
C43 C42 C47 117.5(9) . . ?
C41 C42 C47 123.5(8) . . ?
C42 C43 C44 121.1(10) . . ?
C45 C44 C43 119.5(10) . . ?
C44 C45 C46 122.7(10) . . ?
C45 C46 C41 117.8(9) . . ?
C45 C46 C53 117.0(9) . . ?
C41 C46 C53 125.1(9) . . ?
C52 C47 C48 119.3(9) . . ?
C52 C47 C42 121.8(9) . . ?
C48 C47 C42 118.8(9) . . ?
C49 C48 C47 122.3(11) . . ?
C48 C49 C50 117.6(11) . . ?
C51 C50 C49 120.5(11) . . ?
C50 C51 C52 120.2(11) . . ?
C47 C52 C51 120.0(10) . . ?
C58 C53 C54 117.7(9) . . ?
C58 C53 C46 119.5(9) . . ?
C54 C53 C46 122.6(8) . . ?
C55 C54 C53 121.7(9) . . ?
C54 C55 C56 119.0(10) . . ?
C57 C56 C55 119.3(10) . . ?
C58 C57 C56 120.2(10) . . ?
C57 C58 C53 122.1(10) . . ?
C66 C61 C62 118.2(7) . . ?
C66 C61 S8 119.9(6) . . ?
C62 C61 S8 121.6(6) . . ?
C63 C62 C61 119.4(8) . . ?
C63 C62 C67 117.9(8) . . ?
C61 C62 C67 122.6(7) . . ?
C64 C63 C62 121.5(9) . . ?
C63 C64 C65 120.5(9) . . ?
C64 C65 C66 119.9(9) . . ?
C61 C66 C65 120.3(8) . . ?
C61 C66 C73 121.3(7) . . ?
C65 C66 C73 118.2(7) . . ?
C68 C67 C72 117.5(9) . . ?
C68 C67 C62 123.7(8) . . ?
C72 C67 C62 118.6(8) . . ?
C69 C68 C67 120.8(10) . . ?
C70 C69 C68 120.5(10) . . ?
C69 C70 C71 120.8(10) . . ?
C70 C71 C72 118.8(9) . . ?
C71 C72 C67 121.5(9) . . ?
C74 C73 C78 119.2(9) . . ?
C74 C73 C66 117.7(8) . . ?
C78 C73 C66 123.0(8) . . ?
C73 C74 C75 121.2(10) . . ?
C76 C75 C74 120.1(11) . . ?
C75 C76 C77 118.3(11) . . ?
C76 C77 C78 121.7(11) . . ?
C73 C78 C77 119.3(10) . . ?
C113 N101 C113 110.3(12) 2 . ?
C113 N101 C111 111.0(7) 2 2 ?
C113 N101 C111 105.8(7) . 2 ?
C113 N101 C111 105.8(7) 2 . ?
C113 N101 C111 111.0(7) . . ?
C111 N101 C111 113.0(11) 2 . ?
C112 C111 N101 115.4(8) . . ?
N101 C113 C114 113.8(9) . . ?
C121 N102 C121 149.0(19) 2_565 . ?
C121 N102 C127 64.7(12) 2_565 . ?
C121 N102 C127 113.8(13) . . ?
C121 N102 C127 113.8(13) 2_565 2_565 ?
C121 N102 C127 64.7(12) . 2_565 ?
C127 N102 C127 174.9(17) . 2_565 ?
C121 N102 C123 115.9(13) 2_565 2_565 ?
C121 N102 C123 92.3(12) . 2_565 ?
C127 N102 C123 76.7(11) . 2_565 ?
C127 N102 C123 108.0(12) 2_565 2_565 ?
C121 N102 C123 92.3(12) 2_565 . ?
C121 N102 C123 115.9(13) . . ?
C127 N102 C123 108.0(12) . . ?
C127 N102 C123 76.7(11) 2_565 . ?
C123 N102 C123 53.2(17) 2_565 . ?
C121 N102 C125 113.0(12) 2_565 2_565 ?
C121 N102 C125 46.1(11) . 2_565 ?
C127 N102 C125 70.9(11) . 2_565 ?
C127 N102 C125 106.0(12) 2_565 2_565 ?
C123 N102 C125 98.6(11) 2_565 2_565 ?
C123 N102 C125 149.4(12) . 2_565 ?
C121 N102 C125 46.1(11) 2_565 . ?
C121 N102 C125 113.0(12) . . ?
C127 N102 C125 106.0(12) . . ?
C127 N102 C125 70.9(11) 2_565 . ?
C123 N102 C125 149.4(12) 2_565 . ?
C123 N102 C125 98.6(11) . . ?
C125 N102 C125 111.2(15) 2_565 . ?
C125 C121 N102 77.8(16) 2_565 . ?
C125 C121 C127 132(2) 2_565 2_565 ?
N102 C121 C127 62.7(10) . 2_565 ?
C125 C121 C122 167.4(18) 2_565 . ?
N102 C121 C122 112.6(14) . . ?
C127 C121 C122 53.8(12) 2_565 . ?
C127 C122 C121 60.7(11) 2_565 . ?
C124 C123 C123 55.6(9) . 2_565 ?
C124 C123 N102 119.0(15) . . ?
C123 C123 N102 63.4(8) 2_565 . ?
C124 C123 C127 134.0(16) . 2_565 ?
C123 C123 C127 96.8(14) 2_565 2_565 ?
N102 C123 C127 51.2(9) . 2_565 ?
C123 C124 C123 68.7(18) . 2_565 ?
C121 C125 C126 96.5(19) 2_565 . ?
C121 C125 N102 56.1(12) 2_565 . ?
C126 C125 N102 111.6(15) . . ?
C121 C125 C127 105.6(16) 2_565 2_565 ?
C126 C125 C127 125.8(17) . 2_565 ?
N102 C125 C127 52.5(8) . 2_565 ?
C122 C127 N102 114.1(14) 2_565 . ?
C122 C127 C121 65.5(13) 2_565 2_565 ?
N102 C127 C121 52.6(10) . 2_565 ?
C122 C127 C125 154.2(17) 2_565 2_565 ?
N102 C127 C125 56.6(10) . 2_565 ?
C121 C127 C125 94.4(14) 2_565 2_565 ?
C122 C127 C123 114.7(14) 2_565 2_565 ?
N102 C127 C123 52.1(8) . 2_565 ?
C121 C127 C123 90.5(13) 2_565 2_565 ?
C125 C127 C123 79.8(12) 2_565 2_565 ?
C133 N103 C135 99.3(10) . 3_556 ?
C133 N103 C135 99.3(10) . . ?
C135 N103 C135 161(2) 3_556 . ?
C133 N103 C131 104.0(9) . . ?
C135 N103 C131 129(2) 3_556 . ?
C135 N103 C131 45(2) . . ?
C133 N103 C131 104.0(9) . 3_556 ?
C135 N103 C131 45(2) 3_556 3_556 ?
C135 N103 C131 129(2) . 3_556 ?
C131 N103 C131 152.1(19) . 3_556 ?
C136 C131 C135 49(4) . . ?
C136 C131 N103 114(2) . . ?
C135 C131 N103 79(3) . . ?
C136 C131 C132 162(4) . . ?
C135 C131 C132 125(3) . . ?
N103 C131 C132 77(3) . . ?
N103 C133 C134 113.3(12) . . ?
N103 C133 C134 113.3(12) . 3_556 ?
C134 C133 C134 133(2) . 3_556 ?
C136 C135 C131 54(3) . . ?
C136 C135 N103 99(2) . . ?
C131 C135 N103 56(3) . . ?
C131 C136 C135 77(3) . . ?

loop_
_geom_bond_atom_site_label_1
_geom_bond_atom_site_label_2
_geom_bond_distance
_geom_bond_site_symmetry_2
_geom_bond_publ_flag
Fe1 S3 2.252(2) . ?
Fe1 S5 2.285(3) . ?
Fe1 S2 2.290(3) . ?
Fe1 S1 2.321(3) . ?
Fe1 Fe3 2.7607(17) . ?
Fe1 Fe4 2.7696(17) . ?
Fe1 Fe2 2.7769(17) . ?
Fe2 S4 2.259(3) . ?
Fe2 S6 2.278(3) . ?
Fe2 S1 2.294(3) . ?
Fe2 S2 2.314(2) . ?
Fe2 Fe4 2.7545(17) . ?
Fe2 Fe3 2.7596(17) . ?
Fe3 S4 2.274(3) . ?
Fe3 S1 2.282(3) . ?
Fe3 S7 2.291(3) . ?
Fe3 S3 2.308(2) . ?
Fe3 Fe4 2.7319(16) . ?
Fe4 S2 2.257(3) . ?
Fe4 S3 2.284(2) . ?
Fe4 S8 2.295(2) . ?
Fe4 S4 2.314(2) . ?
S5 C1 1.770(11) . ?
S6 C21 1.766(9) . ?
S7 C41 1.787(9) . ?
S8 C61 1.761(8) . ?
C1 C6 1.387(15) . ?
C1 C2 1.422(15) . ?
C2 C3 1.386(19) . ?
C2 C7 1.515(18) . ?
C3 C4 1.34(2) . ?
C4 C5 1.40(2) . ?
C5 C6 1.389(17) . ?
C6 C13 1.499(18) . ?
C7 C8 1.375(18) . ?
C7 C12 1.414(18) . ?
C8 C9 1.386(18) . ?
C9 C10 1.26(2) . ?
C10 C11 1.38(3) . ?
C11 C12 1.41(3) . ?
C13 C14 1.339(18) . ?
C13 C18 1.436(19) . ?
C14 C15 1.44(2) . ?
C15 C16 1.30(2) . ?
C16 C17 1.32(2) . ?
C17 C18 1.37(2) . ?
C21 C22 1.413(13) . ?
C21 C26 1.408(12) . ?
C22 C23 1.414(13) . ?
C22 C27 1.507(13) . ?
C23 C24 1.408(14) . ?
C24 C25 1.357(15) . ?
C25 C26 1.391(14) . ?
C26 C33 1.484(14) . ?
C27 C32 1.360(15) . ?
C27 C28 1.367(14) . ?
C28 C29 1.411(16) . ?
C29 C30 1.30(2) . ?
C30 C31 1.34(2) . ?
C31 C32 1.460(19) . ?
C33 C38 1.372(16) . ?
C33 C34 1.410(15) . ?
C34 C35 1.396(19) . ?
C35 C36 1.31(2) . ?
C36 C37 1.40(2) . ?
C37 C38 1.451(17) . ?
C41 C42 1.419(12) . ?
C41 C46 1.433(13) . ?
C42 C43 1.376(13) . ?
C42 C47 1.457(13) . ?
C43 C44 1.403(15) . ?
C44 C45 1.360(15) . ?
C45 C46 1.382(14) . ?
C46 C53 1.484(13) . ?
C47 C52 1.362(13) . ?
C47 C48 1.397(14) . ?
C48 C49 1.385(15) . ?
C49 C50 1.404(17) . ?
C50 C51 1.384(16) . ?
C51 C52 1.403(15) . ?
C53 C58 1.386(14) . ?
C53 C54 1.395(13) . ?
C54 C55 1.382(13) . ?
C55 C56 1.398(14) . ?
C56 C57 1.402(15) . ?
C57 C58 1.350(14) . ?
C61 C66 1.402(11) . ?
C61 C62 1.431(11) . ?
C62 C63 1.398(12) . ?
C62 C67 1.502(12) . ?
C63 C64 1.361(13) . ?
C64 C65 1.384(14) . ?
C65 C66 1.414(12) . ?
C66 C73 1.518(12) . ?
C67 C68 1.388(12) . ?
C67 C72 1.389(12) . ?
C68 C69 1.356(13) . ?
C69 C70 1.362(14) . ?
C70 C71 1.366(14) . ?
C71 C72 1.375(13) . ?
C73 C74 1.352(13) . ?
C73 C78 1.381(12) . ?
C74 C75 1.413(14) . ?
C75 C76 1.355(15) . ?
C76 C77 1.386(16) . ?
C77 C78 1.388(14) . ?
N101 C113 1.471(13) 2 ?
N101 C113 1.471(13) . ?
N101 C111 1.511(13) 2 ?
N101 C111 1.511(13) . ?
C111 C112 1.473(16) . ?
C113 C114 1.527(18) . ?
N102 C121 1.414(18) 2_565 ?
N102 C121 1.414(18) . ?
N102 C127 1.58(2) . ?
N102 C127 1.58(2) 2_565 ?
N102 C123 1.60(2) 2_565 ?
N102 C123 1.60(2) . ?
N102 C125 1.66(2) 2_565 ?
N102 C125 1.66(2) . ?
C121 C125 1.23(3) 2_565 ?
C121 C127 1.61(3) 2_565 ?
C121 C122 1.68(3) . ?
C122 C127 1.49(3) 2_565 ?
C123 C124 1.27(2) . ?
C123 C123 1.44(4) 2_565 ?
C123 C127 1.98(3) 2_565 ?
C124 C123 1.27(2) 2_565 ?
C125 C121 1.23(3) 2_565 ?
C125 C126 1.57(3) . ?
C125 C127 1.89(3) 2_565 ?
C127 C122 1.49(3) 2_565 ?
C127 C121 1.61(3) 2_565 ?
C127 C125 1.89(3) 2_565 ?
C127 C123 1.98(3) 2_565 ?
N103 C133 1.51(2) . ?
N103 C135 2.10(5) 3_556 ?
N103 C135 2.10(5) . ?
N103 C131 1.77(6) . ?
N103 C131 1.77(6) 3_556 ?
C131 C136 1.27(8) . ?
C131 C135 1.53(6) . ?
C131 C132 1.89(7) . ?
C133 C134 1.67(3) . ?
C133 C134 1.67(3) 3_556 ?
C135 C136 1.19(5) . ?
O201 C201 1.68(8) . ?
O202 C202 1.71(4) . ?
